data_7033113
loop_
_publ_author_name
'Tsao, Fu An'
'Stephan, Douglas W.'

_publ_section_title
;
 1,1-Carboboration to tellurium-boron intramolecular frustrated Lewis
 pairs.
;
_journal_issue 1
_journal_name_full 'Dalton transactions (Cambridge, England : 2003)'
_journal_page_first 71
_journal_page_last 74
_journal_paper_doi 10.1039/c4dt03241a
_journal_volume 44
_journal_year 2015
_chemical_formula_sum 'C41 H20 B F15 O Te'
_chemical_formula_weight 951.98
_chemical_name_systematic
; 
 ? 
;
_space_group_IT_number 14
_symmetry_cell_setting monoclinic
_symmetry_space_group_name_Hall '-P 2yn'
_symmetry_space_group_name_H-M 'P 1 21/n 1'
_atom_sites_solution_hydrogens geom
_atom_sites_solution_primary direct
_atom_sites_solution_secondary difmap
_audit_creation_method SHELXL-97
_cell_angle_alpha 90.00
_cell_angle_beta 104.061(3)
_cell_angle_gamma 90.00
_cell_formula_units_Z 4
_cell_length_a 10.8865(7)
_cell_length_b 20.8896(17)
_cell_length_c 16.4939(13)
_cell_measurement_temperature 149(2)
_cell_volume 3638.6(5)
_computing_structure_refinement 'SHELXL-97 (Sheldrick, 2008)'
_computing_structure_solution 'SHELXS-97 (Sheldrick, 2008)'
_diffrn_ambient_temperature 149(2)
_diffrn_measured_fraction_theta_full 1.000
_diffrn_measured_fraction_theta_max 1.000
_diffrn_radiation_monochromator graphite
_diffrn_radiation_source 'fine-focus sealed tube'
_diffrn_radiation_type MoK\a
_diffrn_radiation_wavelength 0.71073
_diffrn_reflns_av_R_equivalents 0.0291
_diffrn_reflns_av_sigmaI/netI 0.0259
_diffrn_reflns_limit_h_max 12
_diffrn_reflns_limit_h_min -12
_diffrn_reflns_limit_k_max 20
_diffrn_reflns_limit_k_min -24
_diffrn_reflns_limit_l_max 19
_diffrn_reflns_limit_l_min -19
_diffrn_reflns_number 29204
_diffrn_reflns_theta_full 25.00
_diffrn_reflns_theta_max 25.00
_diffrn_reflns_theta_min 1.60
_exptl_absorpt_coefficient_mu 0.930
_exptl_absorpt_correction_T_max 0.7456
_exptl_absorpt_correction_T_min 0.7029
_exptl_absorpt_correction_type multi-scan
_exptl_absorpt_process_details SADABS
_exptl_crystal_density_diffrn 1.738
_exptl_crystal_density_method 'not measured'
_exptl_crystal_F_000 1864
_exptl_crystal_size_max 0.08
_exptl_crystal_size_mid 0.08
_exptl_crystal_size_min 0.08
_refine_diff_density_max 0.694
_refine_diff_density_min -0.607
_refine_diff_density_rms 0.056
_refine_ls_extinction_method none
_refine_ls_goodness_of_fit_ref 1.001
_refine_ls_hydrogen_treatment constr
_refine_ls_matrix_type full
_refine_ls_number_parameters 532
_refine_ls_number_reflns 6404
_refine_ls_number_restraints 0
_refine_ls_restrained_S_all 1.001
_refine_ls_R_factor_all 0.0349
_refine_ls_R_factor_gt 0.0247
_refine_ls_shift/su_max 0.003
_refine_ls_shift/su_mean 0.000
_refine_ls_structure_factor_coef Fsqd
_refine_ls_weighting_details 'calc w=1/[\s^2^(Fo^2^)+(0.0202P)^2^+3.5045P] where P=(Fo^2^+2Fc^2^)/3'
_refine_ls_weighting_scheme calc
_refine_ls_wR_factor_gt 0.0518
_refine_ls_wR_factor_ref 0.0556
_reflns_number_gt 5385
_reflns_number_total 6404
_reflns_threshold_expression >2sigma(I)
_cod_data_source_file c4dt03241a2.cif
_cod_data_source_block jt016_0m
_cod_depositor_comments 'Adding full bibliography for 7033111--7033113.cif.'
_cod_original_sg_symbol_H-M P2(1)/n
_cod_database_code 7033113

loop_
_symmetry_equiv_pos_as_xyz
'x, y, z'
'-x+1/2, y+1/2, -z+1/2'
'-x, -y, -z'
'x-1/2, -y-1/2, z-1/2'

loop_
_atom_site_label
_atom_site_type_symbol
_atom_site_fract_x
_atom_site_fract_y
_atom_site_fract_z
_atom_site_U_iso_or_equiv
_atom_site_adp_type
_atom_site_occupancy
_atom_site_symmetry_multiplicity
_atom_site_calc_flag
_atom_site_refinement_flags
Te1 Te 0.890482(15) 0.858640(7) 0.616715(10) 0.02500(6) Uani 1 1 d .
F1 F 0.73894(13) 0.68133(7) 0.39621(9) 0.0309(3) Uani 1 1 d .
F2 F 0.76224(15) 0.55897(8) 0.34973(11) 0.0485(4) Uani 1 1 d .
F3 F 0.85692(15) 0.46882(7) 0.46749(13) 0.0535(5) Uani 1 1 d .
F4 F 0.93032(14) 0.50249(7) 0.63116(11) 0.0465(4) Uani 1 1 d .
F5 F 0.89731(13) 0.62303(7) 0.67841(9) 0.0309(3) Uani 1 1 d .
F6 F 0.48551(13) 0.73515(6) 0.36803(8) 0.0275(3) Uani 1 1 d .
F7 F 0.34287(13) 0.63432(7) 0.30763(8) 0.0323(3) Uani 1 1 d .
F8 F 0.32225(13) 0.53422(7) 0.40584(9) 0.0338(4) Uani 1 1 d .
F9 F 0.44655(13) 0.53546(6) 0.57070(9) 0.0304(3) Uani 1 1 d .
F10 F 0.59963(12) 0.63336(6) 0.63239(8) 0.0235(3) Uani 1 1 d .
F15 F 0.40995(12) 0.80845(6) 0.54335(8) 0.0250(3) Uani 1 1 d .
F14 F 0.31653(12) 0.84418(6) 0.67193(9) 0.0307(3) Uani 1 1 d .
F13 F 0.45602(14) 0.82736(8) 0.83176(9) 0.0400(4) Uani 1 1 d .
F12 F 0.68567(13) 0.77037(7) 0.85990(8) 0.0345(4) Uani 1 1 d .
F11 F 0.77882(12) 0.73156(7) 0.73329(8) 0.0272(3) Uani 1 1 d .
O1 O 0.63279(13) 0.80264(7) 0.48570(9) 0.0177(3) Uani 1 1 d .
C2 C 0.8996(2) 0.75992(11) 0.58734(14) 0.0178(5) Uani 1 1 d .
C9 C 1.0322(2) 0.73500(11) 0.60462(14) 0.0182(5) Uani 1 1 d .
C10 C 1.1039(2) 0.73239(12) 0.68682(15) 0.0243(5) Uani 1 1 d .
H10A H 1.0705 0.7494 0.7304 0.029 Uiso 1 1 calc R
C11 C 1.2234(2) 0.70528(12) 0.70581(16) 0.0288(6) Uani 1 1 d .
H11A H 1.2710 0.7032 0.7622 0.035 Uiso 1 1 calc R
C12 C 1.2735(2) 0.68118(12) 0.64268(18) 0.0314(6) Uani 1 1 d .
H12A H 1.3549 0.6618 0.6557 0.038 Uiso 1 1 calc R
C13 C 1.2052(2) 0.68540(12) 0.56107(17) 0.0310(6) Uani 1 1 d .
H13A H 1.2407 0.6702 0.5175 0.037 Uiso 1 1 calc R
C14 C 1.0846(2) 0.71176(12) 0.54177(16) 0.0253(5) Uani 1 1 d .
H14A H 1.0376 0.7139 0.4852 0.030 Uiso 1 1 calc R
C1 C 0.7950(2) 0.72428(11) 0.56188(13) 0.0172(5) Uani 1 1 d .
C3 C 0.8160(2) 0.65615(11) 0.53901(15) 0.0201(5) Uani 1 1 d .
C8 C 0.7839(2) 0.63741(12) 0.45560(15) 0.0238(5) Uani 1 1 d .
C7 C 0.7963(2) 0.57519(13) 0.43099(17) 0.0324(6) Uani 1 1 d .
C6 C 0.8447(2) 0.52980(12) 0.4906(2) 0.0357(7) Uani 1 1 d .
C5 C 0.8805(2) 0.54657(12) 0.57310(19) 0.0311(6) Uani 1 1 d .
C4 C 0.8645(2) 0.60881(12) 0.59656(16) 0.0241(6) Uani 1 1 d .
C41 C 0.6419(2) 0.86111(11) 0.50770(15) 0.0234(5) Uani 1 1 d .
H41A H 0.6484 0.8725 0.5643 0.028 Uiso 1 1 calc R
C35 C 0.6424(2) 0.91048(11) 0.44537(15) 0.0225(5) Uani 1 1 d .
C36 C 0.6304(2) 0.89444(11) 0.36185(15) 0.0237(5) Uani 1 1 d .
H36A H 0.6222 0.8509 0.3448 0.028 Uiso 1 1 calc R
C37 C 0.6305(2) 0.94230(12) 0.30392(16) 0.0290(6) Uani 1 1 d .
H37A H 0.6228 0.9317 0.2469 0.035 Uiso 1 1 calc R
C38 C 0.6417(3) 1.00560(13) 0.32894(17) 0.0340(6) Uani 1 1 d .
H38A H 0.6421 1.0383 0.2890 0.041 Uiso 1 1 calc R
C39 C 0.6524(3) 1.02175(12) 0.41186(17) 0.0341(6) Uani 1 1 d .
H39A H 0.6600 1.0654 0.4286 0.041 Uiso 1 1 calc R
C40 C 0.6521(3) 0.97446(12) 0.46994(16) 0.0313(6) Uani 1 1 d .
H40A H 0.6585 0.9854 0.5267 0.038 Uiso 1 1 calc R
C29 C 0.54973(19) 0.68957(10) 0.50395(14) 0.0165(5) Uani 1 1 d .
C34 C 0.4811(2) 0.68694(11) 0.42136(14) 0.0188(5) Uani 1 1 d .
C33 C 0.4064(2) 0.63515(11) 0.38837(14) 0.0214(5) Uani 1 1 d .
C32 C 0.3953(2) 0.58413(11) 0.43815(15) 0.0219(5) Uani 1 1 d .
C31 C 0.4590(2) 0.58476(11) 0.52102(15) 0.0206(5) Uani 1 1 d .
C30 C 0.53494(19) 0.63629(11) 0.55104(14) 0.0178(5) Uani 1 1 d .
C23 C 0.6014(2) 0.77009(10) 0.63122(14) 0.0163(5) Uani 1 1 d .
C24 C 0.4829(2) 0.79845(11) 0.62163(14) 0.0183(5) Uani 1 1 d .
C25 C 0.4327(2) 0.81755(11) 0.68641(16) 0.0218(5) Uani 1 1 d .
C26 C 0.5018(2) 0.80849(12) 0.76700(15) 0.0255(6) Uani 1 1 d .
C27 C 0.6182(2) 0.77948(12) 0.78096(14) 0.0236(5) Uani 1 1 d .
C28 C 0.6651(2) 0.76075(11) 0.71397(14) 0.0197(5) Uani 1 1 d .
C15 C 1.0135(3) 0.88988(13) 0.54031(17) 0.0365(7) Uani 1 1 d .
H15A H 1.0262 0.9366 0.5477 0.044 Uiso 1 1 calc R
H15B H 1.0970 0.8691 0.5609 0.044 Uiso 1 1 calc R
C16 C 0.9675(3) 0.87605(17) 0.44872(18) 0.0469(8) Uani 1 1 d .
H16A H 0.8821 0.8948 0.4282 0.056 Uiso 1 1 calc R
H16B H 0.9598 0.8291 0.4405 0.056 Uiso 1 1 calc R
C17 C 1.0538(2) 0.90223(13) 0.39740(16) 0.0313(6) Uani 1 1 d .
C18 C 1.1733(3) 0.87710(14) 0.40490(18) 0.0380(7) Uani 1 1 d .
H18A H 1.2020 0.8433 0.4433 0.046 Uiso 1 1 calc R
C19 C 1.2513(3) 0.9002(2) 0.3578(2) 0.0587(10) Uani 1 1 d .
H19A H 1.3331 0.8821 0.3637 0.070 Uiso 1 1 calc R
C20 C 1.2129(4) 0.9490(2) 0.3025(2) 0.0697(12) Uani 1 1 d .
H20A H 1.2678 0.9647 0.2703 0.084 Uiso 1 1 calc R
C21 C 1.0951(4) 0.97533(15) 0.2933(2) 0.0629(11) Uani 1 1 d .
H21A H 1.0680 1.0092 0.2546 0.076 Uiso 1 1 calc R
C22 C 1.0153(3) 0.95196(14) 0.34106(18) 0.0460(8) Uani 1 1 d .
H22A H 0.9337 0.9703 0.3350 0.055 Uiso 1 1 calc R
B1 B 0.6465(2) 0.74674(12) 0.54785(16) 0.0170(5) Uani 1 1 d .

loop_
_atom_site_aniso_label
_atom_site_aniso_U_11
_atom_site_aniso_U_22
_atom_site_aniso_U_33
_atom_site_aniso_U_23
_atom_site_aniso_U_13
_atom_site_aniso_U_12
Te1 0.03071(9) 0.01845(9) 0.02845(10) -0.00029(7) 0.01224(7) -0.00117(7)
F1 0.0337(8) 0.0390(9) 0.0227(8) -0.0023(7) 0.0119(6) -0.0008(7)
F2 0.0520(10) 0.0502(11) 0.0485(11) -0.0299(9) 0.0226(8) -0.0095(8)
F3 0.0414(9) 0.0253(9) 0.0974(15) -0.0234(9) 0.0237(10) 0.0005(7)
F4 0.0312(8) 0.0211(8) 0.0806(13) 0.0095(8) 0.0008(8) 0.0049(7)
F5 0.0272(7) 0.0287(8) 0.0329(8) 0.0066(6) 0.0001(6) 0.0021(6)
F6 0.0362(8) 0.0266(8) 0.0169(7) 0.0056(6) 0.0009(6) -0.0050(6)
F7 0.0355(8) 0.0361(9) 0.0201(7) -0.0065(6) -0.0032(6) -0.0038(7)
F8 0.0307(8) 0.0266(8) 0.0424(9) -0.0104(7) 0.0054(7) -0.0125(6)
F9 0.0352(8) 0.0198(7) 0.0369(9) 0.0069(6) 0.0105(7) -0.0052(6)
F10 0.0255(7) 0.0233(7) 0.0191(7) 0.0051(6) 0.0004(6) -0.0007(6)
F15 0.0192(7) 0.0300(8) 0.0240(7) 0.0048(6) 0.0020(6) 0.0048(6)
F14 0.0247(7) 0.0269(8) 0.0456(9) 0.0063(7) 0.0184(7) 0.0080(6)
F13 0.0463(9) 0.0511(10) 0.0308(9) -0.0020(8) 0.0251(7) 0.0082(8)
F12 0.0379(8) 0.0480(10) 0.0168(7) 0.0005(7) 0.0053(6) -0.0002(7)
F11 0.0208(7) 0.0384(9) 0.0207(7) 0.0022(6) 0.0019(6) 0.0068(6)
O1 0.0190(8) 0.0147(8) 0.0188(8) 0.0002(7) 0.0037(7) -0.0010(6)
C2 0.0207(11) 0.0180(12) 0.0160(11) 0.0010(9) 0.0068(10) 0.0014(9)
C9 0.0167(11) 0.0165(12) 0.0220(12) 0.0009(10) 0.0054(10) -0.0049(9)
C10 0.0229(12) 0.0296(14) 0.0223(13) -0.0001(11) 0.0094(11) -0.0044(10)
C11 0.0201(12) 0.0386(16) 0.0255(14) 0.0104(12) 0.0010(11) -0.0040(11)
C12 0.0187(12) 0.0276(15) 0.0490(18) 0.0084(13) 0.0104(12) 0.0013(11)
C13 0.0246(13) 0.0333(15) 0.0391(16) -0.0072(12) 0.0156(12) -0.0011(11)
C14 0.0235(13) 0.0280(14) 0.0250(14) -0.0050(11) 0.0073(11) -0.0016(11)
C1 0.0202(12) 0.0188(12) 0.0134(11) 0.0018(9) 0.0056(9) 0.0002(9)
C3 0.0108(10) 0.0224(13) 0.0287(13) -0.0025(10) 0.0081(10) -0.0018(9)
C8 0.0176(11) 0.0257(13) 0.0312(14) -0.0032(11) 0.0119(10) -0.0011(10)
C7 0.0236(13) 0.0358(16) 0.0414(16) -0.0187(13) 0.0146(12) -0.0058(12)
C6 0.0202(13) 0.0211(14) 0.069(2) -0.0149(14) 0.0162(14) -0.0032(11)
C5 0.0155(12) 0.0191(13) 0.0574(19) 0.0039(13) 0.0065(12) 0.0010(10)
C4 0.0142(11) 0.0214(13) 0.0358(16) -0.0015(11) 0.0046(11) -0.0017(10)
C41 0.0267(12) 0.0202(13) 0.0239(13) -0.0011(11) 0.0072(10) -0.0025(10)
C35 0.0260(12) 0.0194(12) 0.0237(13) 0.0015(10) 0.0091(10) -0.0012(10)
C36 0.0240(12) 0.0182(12) 0.0279(14) -0.0030(10) 0.0041(10) -0.0026(10)
C37 0.0329(14) 0.0295(14) 0.0218(14) 0.0013(11) 0.0012(11) -0.0022(11)
C38 0.0456(16) 0.0267(14) 0.0278(15) 0.0105(12) 0.0052(13) -0.0026(12)
C39 0.0524(17) 0.0148(13) 0.0359(16) -0.0005(11) 0.0122(13) -0.0022(12)
C40 0.0497(16) 0.0214(13) 0.0254(14) -0.0011(11) 0.0141(13) -0.0001(12)
C29 0.0140(11) 0.0172(11) 0.0197(12) 0.0001(9) 0.0063(9) 0.0013(9)
C34 0.0197(11) 0.0195(12) 0.0182(12) 0.0033(10) 0.0062(10) 0.0021(9)
C33 0.0179(11) 0.0285(13) 0.0167(12) -0.0052(11) 0.0023(9) 0.0024(10)
C32 0.0162(11) 0.0185(12) 0.0318(14) -0.0054(11) 0.0070(10) -0.0032(9)
C31 0.0202(12) 0.0163(12) 0.0276(14) 0.0025(10) 0.0103(10) 0.0017(10)
C30 0.0147(11) 0.0222(12) 0.0166(11) 0.0001(10) 0.0041(9) 0.0047(10)
C23 0.0165(11) 0.0149(11) 0.0176(12) -0.0009(9) 0.0042(9) -0.0033(9)
C24 0.0163(11) 0.0176(12) 0.0204(12) 0.0025(10) 0.0034(10) -0.0015(9)
C25 0.0194(12) 0.0154(12) 0.0336(15) 0.0034(10) 0.0125(11) -0.0001(9)
C26 0.0321(14) 0.0244(13) 0.0263(14) -0.0030(11) 0.0192(12) -0.0039(11)
C27 0.0276(13) 0.0280(14) 0.0145(12) 0.0007(10) 0.0039(10) -0.0024(11)
C28 0.0155(11) 0.0203(12) 0.0229(13) -0.0001(10) 0.0042(10) -0.0019(9)
C15 0.0431(16) 0.0298(15) 0.0425(17) -0.0012(13) 0.0221(14) -0.0116(13)
C16 0.0298(15) 0.075(2) 0.0358(17) 0.0121(16) 0.0072(13) -0.0090(15)
C17 0.0326(14) 0.0372(16) 0.0251(14) 0.0012(12) 0.0088(12) -0.0005(12)
C18 0.0331(15) 0.0411(17) 0.0393(17) -0.0085(13) 0.0078(13) -0.0007(13)
C19 0.0400(18) 0.085(3) 0.058(2) -0.035(2) 0.0248(17) -0.0183(18)
C20 0.096(3) 0.074(3) 0.056(2) -0.032(2) 0.052(2) -0.050(3)
C21 0.131(4) 0.0305(18) 0.0345(19) -0.0029(14) 0.034(2) -0.015(2)
C22 0.066(2) 0.0412(18) 0.0331(17) 0.0005(14) 0.0169(15) 0.0122(16)
B1 0.0194(13) 0.0154(13) 0.0157(13) 0.0021(11) 0.0029(11) 0.0013(10)

loop_
_atom_type_symbol
_atom_type_description
_atom_type_scat_dispersion_real
_atom_type_scat_dispersion_imag
_atom_type_scat_source
C C 0.0033 0.0016 'International Tables Vol C Tables 4.2.6.8 and 6.1.1.4'
H H 0.0000 0.0000 'International Tables Vol C Tables 4.2.6.8 and 6.1.1.4'
O O 0.0106 0.0060 'International Tables Vol C Tables 4.2.6.8 and 6.1.1.4'
B B 0.0013 0.0007 'International Tables Vol C Tables 4.2.6.8 and 6.1.1.4'
F F 0.0171 0.0103 'International Tables Vol C Tables 4.2.6.8 and 6.1.1.4'
Te Te -0.5308 1.6751 'International Tables Vol C Tables 4.2.6.8 and 6.1.1.4'

loop_
_geom_angle_atom_site_label_1
_geom_angle_atom_site_label_2
_geom_angle_atom_site_label_3
_geom_angle
C2 Te1 C15 95.19(10)
C41 O1 B1 123.46(18)
C1 C2 C9 125.0(2)
C1 C2 Te1 121.80(16)
C9 C2 Te1 113.00(15)
C14 C9 C10 118.7(2)
C14 C9 C2 122.2(2)
C10 C9 C2 119.1(2)
C11 C10 C9 120.7(2)
C11 C10 H10A 119.6
C9 C10 H10A 119.6
C10 C11 C12 120.0(2)
C10 C11 H11A 120.0
C12 C11 H11A 120.0
C13 C12 C11 119.7(2)
C13 C12 H12A 120.1
C11 C12 H12A 120.1
C12 C13 C14 120.5(2)
C12 C13 H13A 119.8
C14 C13 H13A 119.8
C9 C14 C13 120.4(2)
C9 C14 H14A 119.8
C13 C14 H14A 119.8
C2 C1 C3 115.81(19)
C2 C1 B1 128.1(2)
C3 C1 B1 115.98(18)
C4 C3 C8 116.1(2)
C4 C3 C1 124.1(2)
C8 C3 C1 119.8(2)
F1 C8 C7 118.3(2)
F1 C8 C3 119.2(2)
C7 C8 C3 122.5(2)
F2 C7 C6 120.3(2)
F2 C7 C8 120.6(3)
C6 C7 C8 119.2(2)
F3 C6 C5 120.1(3)
F3 C6 C7 119.8(3)
C5 C6 C7 120.1(2)
F4 C5 C6 120.1(2)
F4 C5 C4 120.2(3)
C6 C5 C4 119.7(2)
F5 C4 C5 118.0(2)
F5 C4 C3 119.7(2)
C5 C4 C3 122.3(2)
O1 C41 C35 119.5(2)
O1 C41 H41A 120.3
C35 C41 H41A 120.3
C36 C35 C40 120.0(2)
C36 C35 C41 120.8(2)
C40 C35 C41 119.1(2)
C37 C36 C35 119.6(2)
C37 C36 H36A 120.2
C35 C36 H36A 120.2
C38 C37 C36 120.0(2)
C38 C37 H37A 120.0
C36 C37 H37A 120.0
C37 C38 C39 120.5(2)
C37 C38 H38A 119.7
C39 C38 H38A 119.7
C40 C39 C38 119.9(2)
C40 C39 H39A 120.1
C38 C39 H39A 120.1
C39 C40 C35 119.9(2)
C39 C40 H40A 120.0
C35 C40 H40A 120.0
C34 C29 C30 114.2(2)
C34 C29 B1 126.7(2)
C30 C29 B1 119.07(19)
F6 C34 C33 116.1(2)
F6 C34 C29 121.1(2)
C33 C34 C29 122.9(2)
F7 C33 C32 119.1(2)
F7 C33 C34 120.8(2)
C32 C33 C34 120.1(2)
F8 C32 C33 119.8(2)
F8 C32 C31 120.7(2)
C33 C32 C31 119.5(2)
F9 C31 C30 121.5(2)
F9 C31 C32 119.9(2)
C30 C31 C32 118.7(2)
F10 C30 C31 116.3(2)
F10 C30 C29 119.10(19)
C31 C30 C29 124.6(2)
C28 C23 C24 113.6(2)
C28 C23 B1 127.03(19)
C24 C23 B1 119.22(19)
F15 C24 C25 116.37(19)
F15 C24 C23 119.0(2)
C25 C24 C23 124.6(2)
F14 C25 C26 119.9(2)
F14 C25 C24 121.0(2)
C26 C25 C24 119.0(2)
F13 C26 C27 120.1(2)
F13 C26 C25 120.5(2)
C27 C26 C25 119.4(2)
F12 C27 C26 119.4(2)
F12 C27 C28 120.9(2)
C26 C27 C28 119.8(2)
F11 C28 C27 115.9(2)
F11 C28 C23 120.5(2)
C27 C28 C23 123.6(2)
C16 C15 Te1 115.38(18)
C16 C15 H15A 108.4
Te1 C15 H15A 108.4
C16 C15 H15B 108.4
Te1 C15 H15B 108.4
H15A C15 H15B 107.5
C15 C16 C17 113.2(2)
C15 C16 H16A 108.9
C17 C16 H16A 108.9
C15 C16 H16B 108.9
C17 C16 H16B 108.9
H16A C16 H16B 107.8
C18 C17 C22 118.0(3)
C18 C17 C16 120.9(3)
C22 C17 C16 121.2(3)
C19 C18 C17 121.0(3)
C19 C18 H18A 119.5
C17 C18 H18A 119.5
C20 C19 C18 120.7(3)
C20 C19 H19A 119.6
C18 C19 H19A 119.6
C19 C20 C21 120.2(3)
C19 C20 H20A 119.9
C21 C20 H20A 119.9
C20 C21 C22 119.4(3)
C20 C21 H21A 120.3
C22 C21 H21A 120.3
C17 C22 C21 120.8(3)
C17 C22 H22A 119.6
C21 C22 H22A 119.6
O1 B1 C29 108.12(17)
O1 B1 C23 109.42(18)
C29 B1 C23 107.18(18)
O1 B1 C1 104.06(17)
C29 B1 C1 111.00(18)
C23 B1 C1 116.78(18)

loop_
_geom_bond_atom_site_label_1
_geom_bond_atom_site_label_2
_geom_bond_distance
Te1 C2 2.126(2)
Te1 C15 2.151(3)
F1 C8 1.344(3)
F2 C7 1.344(3)
F3 C6 1.346(3)
F4 C5 1.344(3)
F5 C4 1.343(3)
F6 C34 1.346(3)
F7 C33 1.343(3)
F8 C32 1.341(3)
F9 C31 1.343(3)
F10 C30 1.357(2)
F15 C24 1.358(3)
F14 C25 1.349(3)
F13 C26 1.343(3)
F12 C27 1.344(3)
F11 C28 1.347(3)
O1 C41 1.271(3)
O1 B1 1.537(3)
C2 C1 1.340(3)
C2 C9 1.495(3)
C9 C14 1.387(3)
C9 C10 1.391(3)
C10 C11 1.383(3)
C10 H10A 0.9500
C11 C12 1.383(4)
C11 H11A 0.9500
C12 C13 1.374(4)
C12 H12A 0.9500
C13 C14 1.388(3)
C13 H13A 0.9500
C14 H14A 0.9500
C1 C3 1.504(3)
C1 B1 1.645(3)
C3 C4 1.383(3)
C3 C8 1.391(3)
C8 C7 1.378(3)
C7 C6 1.376(4)
C6 C5 1.366(4)
C5 C4 1.380(3)
C41 C35 1.457(3)
C41 H41A 0.9500
C35 C36 1.393(3)
C35 C40 1.393(3)
C36 C37 1.383(3)
C36 H36A 0.9500
C37 C38 1.382(4)
C37 H37A 0.9500
C38 C39 1.386(4)
C38 H38A 0.9500
C39 C40 1.377(4)
C39 H39A 0.9500
C40 H40A 0.9500
C29 C34 1.386(3)
C29 C30 1.389(3)
C29 B1 1.640(3)
C34 C33 1.383(3)
C33 C32 1.368(3)
C32 C31 1.374(3)
C31 C30 1.374(3)
C23 C28 1.387(3)
C23 C24 1.393(3)
C23 B1 1.643(3)
C24 C25 1.372(3)
C25 C26 1.372(3)
C26 C27 1.372(3)
C27 C28 1.382(3)
C15 C16 1.500(4)
C15 H15A 0.9900
C15 H15B 0.9900
C16 C17 1.512(4)
C16 H16A 0.9900
C16 H16B 0.9900
C17 C18 1.381(4)
C17 C22 1.389(4)
C18 C19 1.371(4)
C18 H18A 0.9500
C19 C20 1.362(5)
C19 H19A 0.9500
C20 C21 1.369(6)
C20 H20A 0.9500
C21 C22 1.396(5)
C21 H21A 0.9500
C22 H22A 0.9500

loop_
_geom_torsion_atom_site_label_1
_geom_torsion_atom_site_label_2
_geom_torsion_atom_site_label_3
_geom_torsion_atom_site_label_4
_geom_torsion
C15 Te1 C2 C1 -129.6(2)
C15 Te1 C2 C9 54.87(17)
C1 C2 C9 C14 67.8(3)
Te1 C2 C9 C14 -116.9(2)
C1 C2 C9 C10 -109.4(3)
Te1 C2 C9 C10 65.9(2)
C14 C9 C10 C11 -2.1(3)
C2 C9 C10 C11 175.2(2)
C9 C10 C11 C12 0.9(4)
C10 C11 C12 C13 1.2(4)
C11 C12 C13 C14 -2.1(4)
C10 C9 C14 C13 1.2(4)
C2 C9 C14 C13 -176.0(2)
C12 C13 C14 C9 0.9(4)
C9 C2 C1 C3 -8.2(3)
Te1 C2 C1 C3 176.88(15)
C9 C2 C1 B1 175.3(2)
Te1 C2 C1 B1 0.4(3)
C2 C1 C3 C4 73.2(3)
B1 C1 C3 C4 -109.9(2)
C2 C1 C3 C8 -107.9(2)
B1 C1 C3 C8 69.0(3)
C4 C3 C8 F1 -178.47(19)
C1 C3 C8 F1 2.5(3)
C4 C3 C8 C7 1.5(3)
C1 C3 C8 C7 -177.5(2)
F1 C8 C7 F2 -1.0(3)
C3 C8 C7 F2 179.0(2)
F1 C8 C7 C6 178.6(2)
C3 C8 C7 C6 -1.4(4)
F2 C7 C6 F3 -0.6(4)
C8 C7 C6 F3 179.8(2)
F2 C7 C6 C5 179.3(2)
C8 C7 C6 C5 -0.3(4)
F3 C6 C5 F4 1.3(4)
C7 C6 C5 F4 -178.6(2)
F3 C6 C5 C4 -178.2(2)
C7 C6 C5 C4 1.9(4)
F4 C5 C4 F5 -1.5(3)
C6 C5 C4 F5 178.1(2)
F4 C5 C4 C3 178.7(2)
C6 C5 C4 C3 -1.8(4)
C8 C3 C4 F5 -179.76(19)
C1 C3 C4 F5 -0.8(3)
C8 C3 C4 C5 0.1(3)
C1 C3 C4 C5 179.0(2)
B1 O1 C41 C35 172.85(19)
O1 C41 C35 C36 1.3(3)
O1 C41 C35 C40 179.9(2)
C40 C35 C36 C37 1.1(4)
C41 C35 C36 C37 179.7(2)
C35 C36 C37 C38 -0.3(4)
C36 C37 C38 C39 -0.3(4)
C37 C38 C39 C40 0.1(4)
C38 C39 C40 C35 0.7(4)
C36 C35 C40 C39 -1.3(4)
C41 C35 C40 C39 -179.9(2)
C30 C29 C34 F6 179.83(19)
B1 C29 C34 F6 -2.4(3)
C30 C29 C34 C33 -1.2(3)
B1 C29 C34 C33 176.6(2)
F6 C34 C33 F7 -0.1(3)
C29 C34 C33 F7 -179.1(2)
F6 C34 C33 C32 -179.5(2)
C29 C34 C33 C32 1.6(3)
F7 C33 C32 F8 0.3(3)
C34 C33 C32 F8 179.7(2)
F7 C33 C32 C31 -179.4(2)
C34 C33 C32 C31 0.0(3)
F8 C32 C31 F9 -1.1(3)
C33 C32 C31 F9 178.6(2)
F8 C32 C31 C30 178.7(2)
C33 C32 C31 C30 -1.6(3)
F9 C31 C30 F10 2.3(3)
C32 C31 C30 F10 -177.43(19)
F9 C31 C30 C29 -178.2(2)
C32 C31 C30 C29 2.0(3)
C34 C29 C30 F10 178.87(18)
B1 C29 C30 F10 0.9(3)
C34 C29 C30 C31 -0.6(3)
B1 C29 C30 C31 -178.5(2)
C28 C23 C24 F15 -178.25(19)
B1 C23 C24 F15 -2.7(3)
C28 C23 C24 C25 1.8(3)
B1 C23 C24 C25 177.3(2)
F15 C24 C25 F14 0.6(3)
C23 C24 C25 F14 -179.4(2)
F15 C24 C25 C26 179.8(2)
C23 C24 C25 C26 -0.2(4)
F14 C25 C26 F13 -1.6(3)
C24 C25 C26 F13 179.2(2)
F14 C25 C26 C27 177.9(2)
C24 C25 C26 C27 -1.3(3)
F13 C26 C27 F12 -0.2(4)
C25 C26 C27 F12 -179.7(2)
F13 C26 C27 C28 -179.4(2)
C25 C26 C27 C28 1.1(4)
F12 C27 C28 F11 2.0(3)
C26 C27 C28 F11 -178.8(2)
F12 C27 C28 C23 -178.5(2)
C26 C27 C28 C23 0.6(4)
C24 C23 C28 F11 177.43(19)
B1 C23 C28 F11 2.3(3)
C24 C23 C28 C27 -2.0(3)
B1 C23 C28 C27 -177.1(2)
C2 Te1 C15 C16 61.3(2)
Te1 C15 C16 C17 176.8(2)
C15 C16 C17 C18 68.0(4)
C15 C16 C17 C22 -112.3(3)
C22 C17 C18 C19 -0.4(4)
C16 C17 C18 C19 179.3(3)
C17 C18 C19 C20 0.3(5)
C18 C19 C20 C21 -0.2(5)
C19 C20 C21 C22 0.2(5)
C18 C17 C22 C21 0.4(4)
C16 C17 C22 C21 -179.3(3)
C20 C21 C22 C17 -0.3(5)
C41 O1 B1 C29 145.26(19)
C41 O1 B1 C23 28.8(3)
C41 O1 B1 C1 -96.7(2)
C34 C29 B1 O1 8.9(3)
C30 C29 B1 O1 -173.39(18)
C34 C29 B1 C23 126.7(2)
C30 C29 B1 C23 -55.5(3)
C34 C29 B1 C1 -104.7(2)
C30 C29 B1 C1 73.1(3)
C28 C23 B1 O1 -132.4(2)
C24 C23 B1 O1 52.8(3)
C28 C23 B1 C29 110.6(2)
C24 C23 B1 C29 -64.2(2)
C28 C23 B1 C1 -14.6(3)
C24 C23 B1 C1 170.57(19)
C2 C1 B1 O1 56.1(3)
C3 C1 B1 O1 -120.4(2)
C2 C1 B1 C29 172.2(2)
C3 C1 B1 C29 -4.3(3)
C2 C1 B1 C23 -64.6(3)
C3 C1 B1 C23 118.9(2)
